data_7004305
loop_
_publ_author_name
'Jones, Matthew D.'
'Davidson, Matthew G.'
'Keir, Callum G.'
'Wooles, Ashley J.'
'Mahon, Mary F.'
'Apperley, David C.'

_publ_section_title
;
 Heterogeneous catalysts for the controlled ring-opening polymerisation
 of rac-lactide and homogeneous silsesquioxane model complexes
;
_journal_issue 28
_journal_name_full 'Dalton Transactions'
_journal_page_first 3655
_journal_page_last 3657
_journal_paper_doi 10.1039/b805274c
_journal_year 2008
_chemical_formula_sum 'C62 H140 O26 Si14 Ti2'
_chemical_formula_weight 1790.80
_chemical_name_systematic
;
?
;
_space_group_IT_number 2
_symmetry_cell_setting triclinic
_symmetry_space_group_name_Hall '-P 1'
_symmetry_space_group_name_H-M 'P -1'
_atom_sites_solution_hydrogens geom
_atom_sites_solution_primary direct
_atom_sites_solution_secondary difmap
_audit_creation_method SHELXL-97
_cell_angle_alpha 112.8870(10)
_cell_angle_beta 91.380(1)
_cell_angle_gamma 90.600(1)
_cell_formula_units_Z 2
_cell_length_a 15.7700(2)
_cell_length_b 17.32200(10)
_cell_length_c 18.9630(2)
_cell_measurement_reflns_used 58253
_cell_measurement_temperature 150(2)
_cell_measurement_theta_max 27.48
_cell_measurement_theta_min 3.51
_cell_volume 4769.78(9)
_computing_cell_refinement 'HKL Scalepack (Otwinski & Minor, 1997)'
_computing_data_collection 'Collect (Nonius BV, 1997-2000)'
_computing_data_reduction 'HKL Denzo & Scalepack (Otwinski & Minor 1997)'
_computing_molecular_graphics 'Ortep-3 for Windows (Farrugia, 1997)'
_computing_publication_material 'WinGX publication routines (Farrugia, 1999)'
_computing_structure_refinement 'SHELXL-97 (Sheldrick, 1997)'
_computing_structure_solution
;
SIR97- Altomare A., Burla M.C., Camalli M., Cascarano G.L., Giacovazzo C. ,
Guagliardi A., Moliterni A.G.G., Polidori G.,Spagna R.
(1999) J. Appl. Cryst. 32, 115-119.
;
_diffrn_ambient_temperature 150(2)
_diffrn_measured_fraction_theta_full 0.995
_diffrn_measured_fraction_theta_max 0.995
_diffrn_measurement_device_type 'nonius kappa ccd'
_diffrn_measurement_method ccd
_diffrn_radiation_monochromator graphite
_diffrn_radiation_source 'fine-focus sealed tube'
_diffrn_radiation_type MoK\a
_diffrn_radiation_wavelength 0.71073
_diffrn_reflns_av_R_equivalents 0.0457
_diffrn_reflns_av_sigmaI/netI 0.0424
_diffrn_reflns_limit_h_max 20
_diffrn_reflns_limit_h_min -20
_diffrn_reflns_limit_k_max 22
_diffrn_reflns_limit_k_min -22
_diffrn_reflns_limit_l_max 24
_diffrn_reflns_limit_l_min -24
_diffrn_reflns_number 97404
_diffrn_reflns_theta_full 27.52
_diffrn_reflns_theta_max 27.52
_diffrn_reflns_theta_min 3.54
_exptl_absorpt_coefficient_mu 0.407
_exptl_absorpt_correction_type none
_exptl_crystal_colour colourless
_exptl_crystal_density_diffrn 1.247
_exptl_crystal_density_meas ?
_exptl_crystal_density_method .
_exptl_crystal_description block
_exptl_crystal_F_000 1920
_exptl_crystal_size_max 0.25
_exptl_crystal_size_mid 0.25
_exptl_crystal_size_min 0.20
_refine_diff_density_max 1.493
_refine_diff_density_min -0.647
_refine_diff_density_rms 0.074
_refine_ls_extinction_method none
_refine_ls_goodness_of_fit_ref 1.022
_refine_ls_hydrogen_treatment constr
_refine_ls_matrix_type full
_refine_ls_number_parameters 1126
_refine_ls_number_reflns 21875
_refine_ls_number_restraints 0
_refine_ls_restrained_S_all 1.022
_refine_ls_R_factor_all 0.0819
_refine_ls_R_factor_gt 0.0512
_refine_ls_shift/su_max 0.005
_refine_ls_shift/su_mean 0.000
_refine_ls_structure_factor_coef Fsqd
_refine_ls_weighting_details 'calc w=1/[\s^2^(Fo^2^)+(0.0741P)^2^+4.6707P] where P=(Fo^2^+2Fc^2^)/3'
_refine_ls_weighting_scheme calc
_refine_ls_wR_factor_gt 0.1349
_refine_ls_wR_factor_ref 0.1591
_reflns_number_gt 14926
_reflns_number_total 21875
_reflns_threshold_expression >2sigma(I)
_cod_data_source_file b805274c.txt
_cod_data_source_block complex3
_cod_original_cell_volume 4769.78(8)
_cod_original_sg_symbol_H-M P-1
_cod_database_code 7004305

loop_
_symmetry_equiv_pos_as_xyz
'x, y, z'
'-x, -y, -z'

loop_
_atom_site_label
_atom_site_type_symbol
_atom_site_fract_x
_atom_site_fract_y
_atom_site_fract_z
_atom_site_U_iso_or_equiv
_atom_site_adp_type
_atom_site_occupancy
_atom_site_symmetry_multiplicity
_atom_site_calc_flag
_atom_site_refinement_flags
_atom_site_disorder_assembly
_atom_site_disorder_group
Ti1 Ti 0.74945(3) 0.28217(3) 0.54477(2) 0.02249(10) Uani 1 1 d . . .
Si1 Si 0.60406(5) 0.12767(4) 0.50260(4) 0.02695(15) Uani 1 1 d . . .
O1 O 0.83355(12) 0.21110(11) 0.49733(10) 0.0335(4) Uani 1 1 d . . .
C1 C 0.53860(18) 0.11559(17) 0.57695(15) 0.0347(6) Uani 1 1 d . . .
H1A H 0.4954 0.1597 0.5915 0.042 Uiso 1 1 calc R . .
H1B H 0.5081 0.0608 0.5544 0.042 Uiso 1 1 calc R . .
Ti2 Ti 0.73678(3) 0.44182(2) 0.70952(2) 0.02191(10) Uani 1 1 d . . .
Si2 Si 0.68327(4) 0.30048(4) 0.38576(4) 0.02384(14) Uani 1 1 d . . .
O2 O 0.81701(12) 0.04659(11) 0.42089(11) 0.0362(4) Uani 1 1 d . . .
C2 C 0.5864(2) 0.1203(2) 0.65005(17) 0.0472(8) Uani 1 1 d . . .
H2 H 0.6168 0.1758 0.6727 0.057 Uiso 1 1 calc R . .
Si3 Si 0.87022(5) 0.13061(4) 0.42822(4) 0.02805(16) Uani 1 1 d . . .
O3 O 0.65674(13) 0.04412(11) 0.45730(10) 0.0354(4) Uani 1 1 d . . .
C3 C 0.6513(3) 0.0530(3) 0.6344(3) 0.0939(17) Uani 1 1 d . . .
H3A H 0.6790 0.0576 0.6828 0.141 Uiso 1 1 calc R . .
H3B H 0.6939 0.0597 0.6004 0.141 Uiso 1 1 calc R . .
H3C H 0.6233 -0.0022 0.6099 0.141 Uiso 1 1 calc R . .
Si4 Si 0.54180(4) 0.16290(4) 0.36227(4) 0.02665(15) Uani 1 1 d . D .
O4 O 0.67063(12) 0.20581(11) 0.54285(10) 0.0320(4) Uani 1 1 d . . .
C4 C 0.5246(3) 0.1154(3) 0.7086(2) 0.0708(11) Uani 1 1 d . . .
H4A H 0.4975 0.0596 0.6896 0.106 Uiso 1 1 calc R . .
H4B H 0.4812 0.1579 0.7169 0.106 Uiso 1 1 calc R . .
H4C H 0.5554 0.1257 0.7570 0.106 Uiso 1 1 calc R . .
Si5 Si 0.72820(5) -0.00638(4) 0.39859(4) 0.02964(16) Uani 1 1 d . . .
O5 O 0.85855(12) 0.14398(12) 0.34854(10) 0.0348(4) Uani 1 1 d . . .
C5 C 0.66127(17) 0.39850(16) 0.37247(15) 0.0304(5) Uani 1 1 d . . .
H5A H 0.6450 0.3836 0.3179 0.036 Uiso 1 1 calc R . .
H5B H 0.6114 0.4242 0.4029 0.036 Uiso 1 1 calc R . .
Si6 Si 0.80306(4) 0.16061(4) 0.28315(4) 0.02598(15) Uani 1 1 d . . .
O6 O 0.69950(13) -0.01752(11) 0.31261(10) 0.0352(4) Uani 1 1 d . . .
C6 C 0.7317(2) 0.4646(2) 0.3938(3) 0.0571(9) Uani 1 1 d . . .
H6 H 0.7441 0.4817 0.4498 0.068 Uiso 1 1 calc R . .
Si7 Si 0.66329(5) 0.02525(4) 0.25589(4) 0.02732(15) Uani 1 1 d . . .
O7 O 0.54429(12) 0.14744(13) 0.44138(11) 0.0383(4) Uani 1 1 d . . .
C7 C 0.7010(3) 0.5432(3) 0.3830(3) 0.0873(15) Uani 1 1 d . . .
H7A H 0.7450 0.5874 0.4021 0.131 Uiso 1 1 calc R . .
H7B H 0.6491 0.5627 0.4116 0.131 Uiso 1 1 calc R . .
H7C H 0.6891 0.5297 0.3285 0.131 Uiso 1 1 calc R . .
Si8 Si 0.87899(4) 0.59575(4) 0.75033(4) 0.02416(15) Uani 1 1 d . H .
O8 O 0.72406(11) 0.32034(11) 0.47052(9) 0.0287(4) Uani 1 1 d . . .
C8 C 0.8109(3) 0.4370(3) 0.3560(4) 0.118(2) Uani 1 1 d . . .
H8A H 0.8330 0.3914 0.3690 0.176 Uiso 1 1 calc R . .
H8B H 0.8521 0.4840 0.3730 0.176 Uiso 1 1 calc R . .
H8C H 0.8013 0.4171 0.3004 0.176 Uiso 1 1 calc R . .
Si9 Si 0.94063(4) 0.56523(4) 0.89479(4) 0.02597(15) Uani 1 1 d . . .
O9 O 0.74778(12) 0.24374(11) 0.32189(10) 0.0329(4) Uani 1 1 d . . .
C9 C 0.98409(18) 0.11809(19) 0.44607(16) 0.0404(7) Uani 1 1 d . B .
H9A H 1.0135 0.1727 0.4580 0.048 Uiso 1 1 calc R . .
H9B H 0.9895 0.1049 0.4923 0.048 Uiso 1 1 calc R . .
Si10 Si 0.79868(5) 0.42723(4) 0.87272(4) 0.02593(15) Uani 1 1 d . . .
O10 O 0.73858(12) 0.08155(12) 0.24139(10) 0.0347(4) Uani 1 1 d . . .
C10 C 1.0312(2) 0.0507(2) 0.3810(2) 0.0600(10) Uani 1 1 d . . .
H10 H 1.0049 0.0494 0.3320 0.072 Uiso 1 1 calc R A 1
Si11 Si 0.61312(4) 0.59258(4) 0.82449(4) 0.02450(15) Uani 1 1 d . . .
O11 O 0.58585(12) 0.08547(11) 0.29606(10) 0.0343(4) Uani 1 1 d . . .
C11 C 1.1327(5) 0.0829(6) 0.3830(5) 0.086(3) Uani 0.55 1 d P B 1
H11A H 1.1628 0.0805 0.4279 0.129 Uiso 0.55 1 calc PR B 1
H11B H 1.1341 0.1406 0.3859 0.129 Uiso 0.55 1 calc PR B 1
H11C H 1.1602 0.0463 0.3364 0.129 Uiso 0.55 1 calc PR B 1
Si12 Si 0.75383(4) 0.73067(4) 0.85245(4) 0.02493(15) Uani 1 1 d . . .
O12 O 0.59439(12) 0.24868(11) 0.37636(11) 0.0358(4) Uani 1 1 d . . .
C12 C 1.0265(7) -0.0251(5) 0.3774(7) 0.111(4) Uani 0.55 1 d P B 1
H12A H 0.9668 -0.0430 0.3737 0.167 Uiso 0.55 1 calc PR B 1
H12B H 1.0533 -0.0276 0.4237 0.167 Uiso 0.55 1 calc PR B 1
H12C H 1.0559 -0.0623 0.3323 0.167 Uiso 0.55 1 calc PR B 1
Si13 Si 0.82111(5) 0.70387(4) 0.99611(4) 0.02600(15) Uani 1 1 d . J .
O13 O 0.81416(11) 0.34417(10) 0.63726(9) 0.0263(4) Uani 1 1 d . . .
C13 C 0.43065(18) 0.16713(18) 0.33157(17) 0.0379(6) Uani 1 1 d . . .
H13A H 0.4326 0.1694 0.2803 0.046 Uiso 1 1 calc R C 1
H13B H 0.4039 0.1124 0.3241 0.046 Uiso 1 1 calc R C 1
Si14 Si 0.67915(5) 0.56620(4) 0.97063(4) 0.02787(16) Uani 1 1 d . L .
O14 O 0.67103(10) 0.37671(10) 0.61881(9) 0.0259(4) Uani 1 1 d . . .
C14 C 0.3696(6) 0.2329(6) 0.3764(4) 0.0354(15) Uani 0.65 1 d P D 1
H14 H 0.3145 0.2209 0.3466 0.042 Uiso 0.65 1 calc PR D 1
O15 O 0.76346(12) 0.40872(11) 0.78642(10) 0.0308(4) Uani 1 1 d . . .
C15 C 0.3537(4) 0.2258(4) 0.4526(4) 0.0641(16) Uani 0.65 1 d P D 1
H15A H 0.3343 0.1686 0.4433 0.096 Uiso 0.65 1 calc PR D 1
H15B H 0.3101 0.2655 0.4797 0.096 Uiso 0.65 1 calc PR D 1
H15C H 0.4063 0.2388 0.4838 0.096 Uiso 0.65 1 calc PR D 1
O16 O 0.88498(12) 0.48400(11) 0.88931(11) 0.0364(4) Uani 1 1 d . . .
C16 C 0.3973(12) 0.3234(12) 0.3906(11) 0.072(4) Uani 0.65 1 d P D 1
H16A H 0.4509 0.3374 0.4204 0.108 Uiso 0.65 1 calc PR D 1
H16B H 0.3536 0.3621 0.4189 0.108 Uiso 0.65 1 calc PR D 1
H16C H 0.4049 0.3283 0.3413 0.108 Uiso 0.65 1 calc PR D 1
O17 O 0.90321(12) 0.64851(11) 0.95962(10) 0.0334(4) Uani 1 1 d . . .
C17 C 0.7362(2) -0.10957(18) 0.40543(18) 0.0453(7) Uani 1 1 d . F .
H17A H 0.7634 -0.1002 0.4558 0.054 Uiso 1 1 calc R . .
H17B H 0.6777 -0.1305 0.4061 0.054 Uiso 1 1 calc R . .
O18 O 0.74821(13) 0.64238(12) 1.00496(10) 0.0371(4) Uani 1 1 d . . .
C18 C 0.7825(4) -0.1783(3) 0.3460(4) 0.115(2) Uani 1 1 d . . .
H18 H 0.8334 -0.1519 0.3332 0.138 Uiso 1 1 calc R E 1
O19 O 0.93469(12) 0.57414(12) 0.81284(11) 0.0378(4) Uani 1 1 d . . .
C19 C 0.7327(10) -0.2189(7) 0.2753(5) 0.106(5) Uani 0.45 1 d P F 1
H19A H 0.7207 -0.1782 0.2523 0.159 Uiso 0.45 1 calc PR F 1
H19B H 0.6791 -0.2405 0.2864 0.159 Uiso 0.45 1 calc PR F 1
H19C H 0.7645 -0.2653 0.2395 0.159 Uiso 0.45 1 calc PR F 1
O20 O 0.72854(13) 0.47848(11) 0.93336(10) 0.0348(4) Uani 1 1 d . . .
C20 C 0.8174(7) -0.2407(5) 0.3847(6) 0.065(3) Uani 0.45 1 d P F 1
H20A H 0.8475 -0.2868 0.3466 0.097 Uiso 0.45 1 calc PR F 1
H20B H 0.7695 -0.2634 0.4032 0.097 Uiso 0.45 1 calc PR F 1
H20C H 0.8563 -0.2097 0.4278 0.097 Uiso 0.45 1 calc PR F 1
O21 O 0.62161(12) 0.57978(12) 0.90472(10) 0.0340(4) Uani 1 1 d . . .
C21 C 0.87325(18) 0.17636(18) 0.21373(16) 0.0367(6) Uani 1 1 d . . .
H21A H 0.9136 0.2229 0.2421 0.044 Uiso 1 1 calc R . .
H21B H 0.9068 0.1252 0.1901 0.044 Uiso 1 1 calc R . .
O22 O 0.78647(12) 0.74639(11) 0.93880(10) 0.0337(4) Uani 1 1 d . . .
C22 C 0.8304(2) 0.1959(2) 0.14914(19) 0.0549(9) Uani 1 1 d . . .
H22 H 0.7844 0.2365 0.1727 0.066 Uiso 1 1 calc R . .
O23 O 0.81450(11) 0.51701(10) 0.70617(10) 0.0294(4) Uani 1 1 d . . .
C23 C 0.8897(4) 0.2376(4) 0.1141(3) 0.120(2) Uani 1 1 d . . .
H23A H 0.9344 0.1988 0.0882 0.180 Uiso 1 1 calc R . .
H23B H 0.9153 0.2878 0.1543 0.180 Uiso 1 1 calc R . .
H23C H 0.8584 0.2537 0.0769 0.180 Uiso 1 1 calc R . .
O24 O 0.82458(12) 0.67865(11) 0.79317(11) 0.0345(4) Uani 1 1 d . . .
C24 C 0.7899(5) 0.1222(4) 0.0892(3) 0.141(3) Uani 1 1 d . . .
H24A H 0.7566 0.1399 0.0540 0.212 Uiso 1 1 calc R . .
H24B H 0.7525 0.0940 0.1126 0.212 Uiso 1 1 calc R . .
H24C H 0.8336 0.0835 0.0609 0.212 Uiso 1 1 calc R . .
O25 O 0.66568(12) 0.67685(11) 0.83331(11) 0.0335(4) Uani 1 1 d . . .
C25 C 0.6299(2) -0.05761(17) 0.16354(15) 0.0371(6) Uani 1 1 d . . .
H25A H 0.6809 -0.0890 0.1398 0.044 Uiso 1 1 calc R . .
H25B H 0.5915 -0.0971 0.1741 0.044 Uiso 1 1 calc R . .
O26 O 0.65266(11) 0.51308(11) 0.75641(10) 0.0299(4) Uani 1 1 d . . .
C26 C 0.5853(3) -0.0308(2) 0.10465(19) 0.0630(10) Uani 1 1 d . . .
H26 H 0.6103 0.0236 0.1074 0.076 Uiso 1 1 calc R . .
C27 C 0.4909(4) -0.0216(5) 0.1206(3) 0.129(2) Uani 1 1 d . . .
H27A H 0.4633 -0.0772 0.1015 0.194 Uiso 1 1 calc R . .
H27B H 0.4655 0.0121 0.0947 0.194 Uiso 1 1 calc R . .
H27C H 0.4833 0.0063 0.1759 0.194 Uiso 1 1 calc R . .
C28 C 0.5937(4) -0.0977(4) 0.0243(2) 0.118(2) Uani 1 1 d . . .
H28A H 0.6539 -0.1065 0.0125 0.177 Uiso 1 1 calc R . .
H28B H 0.5654 -0.0794 -0.0129 0.177 Uiso 1 1 calc R . .
H28C H 0.5673 -0.1503 0.0215 0.177 Uiso 1 1 calc R . .
C29 C 0.89934(17) 0.33700(17) 0.66472(16) 0.0353(6) Uani 1 1 d . . .
H28 H 0.9070 0.3811 0.7176 0.042 Uiso 1 1 calc R . .
C30 C 0.9083(2) 0.2524(2) 0.67040(18) 0.0512(8) Uani 1 1 d . . .
H30A H 0.8606 0.2427 0.6984 0.077 Uiso 1 1 calc R . .
H30B H 0.9617 0.2517 0.6976 0.077 Uiso 1 1 calc R . .
H30C H 0.9082 0.2082 0.6188 0.077 Uiso 1 1 calc R . .
C31 C 0.9641(2) 0.3543(2) 0.6157(2) 0.0516(8) Uani 1 1 d . . .
H31A H 0.9610 0.3096 0.5643 0.077 Uiso 1 1 calc R . .
H31B H 1.0209 0.3563 0.6386 0.077 Uiso 1 1 calc R . .
H31C H 0.9526 0.4082 0.6122 0.077 Uiso 1 1 calc R . .
C32 C 0.58363(16) 0.38006(16) 0.59339(15) 0.0299(5) Uani 1 1 d . . .
H32 H 0.5748 0.3335 0.5420 0.036 Uiso 1 1 calc R . .
C33 C 0.56998(19) 0.46172(18) 0.58359(17) 0.0393(7) Uani 1 1 d . . .
H33A H 0.5718 0.5082 0.6339 0.059 Uiso 1 1 calc R . .
H33B H 0.5146 0.4597 0.5584 0.059 Uiso 1 1 calc R . .
H33C H 0.6147 0.4702 0.5522 0.059 Uiso 1 1 calc R . .
C34 C 0.52338(18) 0.36442(19) 0.64740(17) 0.0395(7) Uani 1 1 d . . .
H34A H 0.5398 0.3138 0.6550 0.059 Uiso 1 1 calc R . .
H34B H 0.4655 0.3569 0.6255 0.059 Uiso 1 1 calc R . .
H34C H 0.5257 0.4124 0.6967 0.059 Uiso 1 1 calc R . .
C35 C 0.95111(17) 0.61407(18) 0.68322(16) 0.0333(6) Uani 1 1 d . . .
H35A H 0.9971 0.6532 0.7134 0.040 Uiso 1 1 calc R G 1
H35B H 0.9776 0.5603 0.6525 0.040 Uiso 1 1 calc R G 1
C36 C 0.9102(5) 0.6502(5) 0.6272(4) 0.0415(18) Uani 0.50 1 d P H 1
H36 H 0.8811 0.7030 0.6585 0.050 Uiso 0.50 1 calc PR H 1
C37 C 0.9795(8) 0.6726(6) 0.5828(5) 0.075(3) Uani 0.50 1 d P H 1
H37A H 1.0154 0.6241 0.5587 0.112 Uiso 0.50 1 calc PR H 1
H37B H 1.0143 0.7197 0.6180 0.112 Uiso 0.50 1 calc PR H 1
H37C H 0.9532 0.6885 0.5432 0.112 Uiso 0.50 1 calc PR H 1
C38 C 0.8447(7) 0.5906(7) 0.5742(6) 0.086(3) Uani 0.50 1 d P H 1
H38A H 0.8170 0.6171 0.5428 0.129 Uiso 0.50 1 calc PR H 1
H38B H 0.8022 0.5765 0.6044 0.129 Uiso 0.50 1 calc PR H 1
H38C H 0.8722 0.5394 0.5408 0.129 Uiso 0.50 1 calc PR H 1
C39 C 1.05190(18) 0.55565(18) 0.91967(17) 0.0383(6) Uani 1 1 d . . .
H39A H 1.0803 0.6111 0.9336 0.046 Uiso 1 1 calc R . .
H39B H 1.0534 0.5425 0.9660 0.046 Uiso 1 1 calc R . .
C40 C 1.1047(3) 0.4899(3) 0.8583(3) 0.0783(13) Uani 1 1 d . . .
H40 H 1.0854 0.4934 0.8090 0.094 Uiso 1 1 calc R . .
C41 C 1.1930(4) 0.5069(5) 0.8630(5) 0.163(3) Uani 1 1 d . . .
H41A H 1.2177 0.5006 0.9084 0.245 Uiso 1 1 calc R . .
H41B H 1.2032 0.5643 0.8669 0.245 Uiso 1 1 calc R . .
H41C H 1.2194 0.4675 0.8170 0.245 Uiso 1 1 calc R . .
C42 C 1.0780(3) 0.4018(2) 0.8497(3) 0.0830(14) Uani 1 1 d . . .
H42A H 1.1116 0.3606 0.8103 0.124 Uiso 1 1 calc R . .
H29 H 1.0177 0.3922 0.8347 0.124 Uiso 1 1 calc R . .
H42C H 1.0876 0.3958 0.8986 0.124 Uiso 1 1 calc R . .
C43 C 0.8234(2) 0.32726(16) 0.88125(16) 0.0366(6) Uani 1 1 d . . .
H43A H 0.8731 0.3033 0.8497 0.044 Uiso 1 1 calc R . .
H43B H 0.8403 0.3396 0.9352 0.044 Uiso 1 1 calc R . .
C44 C 0.7522(3) 0.2602(2) 0.8574(3) 0.0688(12) Uani 1 1 d . . .
H44 H 0.7243 0.2590 0.8091 0.083 Uiso 1 1 calc R . .
C45 C 0.6881(4) 0.2789(4) 0.9155(5) 0.145(3) Uani 1 1 d . . .
H45A H 0.7119 0.2717 0.9607 0.217 Uiso 1 1 calc R . .
H45B H 0.6391 0.2408 0.8949 0.217 Uiso 1 1 calc R . .
H45C H 0.6700 0.3369 0.9299 0.217 Uiso 1 1 calc R . .
C46 C 0.7886(4) 0.1734(3) 0.8414(4) 0.110(2) Uani 1 1 d . . .
H46A H 0.8069 0.1699 0.8898 0.165 Uiso 1 1 calc R . .
H46B H 0.8372 0.1647 0.8082 0.165 Uiso 1 1 calc R . .
H46C H 0.7449 0.1302 0.8160 0.165 Uiso 1 1 calc R . .
C47 C 0.49927(17) 0.60252(18) 0.80488(16) 0.0361(6) Uani 1 1 d . . .
H47A H 0.4929 0.6044 0.7535 0.043 Uiso 1 1 calc R . .
H47B H 0.4688 0.5515 0.8031 0.043 Uiso 1 1 calc R . .
C48 C 0.4558(2) 0.6800(3) 0.8633(2) 0.0621(10) Uani 1 1 d . . .
H48 H 0.4843 0.6937 0.9146 0.075 Uiso 1 1 calc R . .
C49 C 0.3635(3) 0.6610(4) 0.8698(3) 0.1020(19) Uani 1 1 d . . .
H49A H 0.3365 0.7115 0.9050 0.153 Uiso 1 1 calc R . .
H49B H 0.3589 0.6165 0.8894 0.153 Uiso 1 1 calc R . .
H49C H 0.3352 0.6425 0.8192 0.153 Uiso 1 1 calc R . .
C50 C 0.4683(3) 0.7562(2) 0.8413(3) 0.0779(13) Uani 1 1 d . . .
H50A H 0.4378 0.7459 0.7927 0.117 Uiso 1 1 calc R . .
H50B H 0.5289 0.7648 0.8357 0.117 Uiso 1 1 calc R . .
H50C H 0.4461 0.8063 0.8814 0.117 Uiso 1 1 calc R . .
C51 C 0.73480(18) 0.83178(16) 0.84398(16) 0.0334(6) Uani 1 1 d . . .
H51A H 0.7279 0.8207 0.7888 0.040 Uiso 1 1 calc R . .
H51B H 0.6801 0.8529 0.8679 0.040 Uiso 1 1 calc R . .
C52 C 0.8010(3) 0.9014(2) 0.8785(3) 0.0628(10) Uani 1 1 d . . .
H52 H 0.8040 0.9150 0.9348 0.075 Uiso 1 1 calc R . .
C53 C 0.8869(3) 0.8797(3) 0.8504(4) 0.105(2) Uani 1 1 d . . .
H53A H 0.9057 0.8313 0.8607 0.158 Uiso 1 1 calc R . .
H53B H 0.9256 0.9275 0.8765 0.158 Uiso 1 1 calc R . .
H53C H 0.8866 0.8658 0.7951 0.158 Uiso 1 1 calc R . .
C54 C 0.7716(3) 0.9805(2) 0.8683(3) 0.0932(16) Uani 1 1 d . . .
H54A H 0.8119 1.0267 0.8950 0.140 Uiso 1 1 calc R . .
H54B H 0.7153 0.9952 0.8897 0.140 Uiso 1 1 calc R . .
H54C H 0.7689 0.9701 0.8137 0.140 Uiso 1 1 calc R . .
C55 C 0.8480(2) 0.78601(17) 1.09125(15) 0.0374(6) Uani 1 1 d . . .
H55A H 0.7947 0.8014 1.1196 0.045 Uiso 1 1 calc R I 1
H55B H 0.8848 0.7606 1.1191 0.045 Uiso 1 1 calc R I 1
C56 C 0.8910(7) 0.8655(7) 1.0962(7) 0.047(2) Uani 0.45 1 d P J 1
H56 H 0.8426 0.8905 1.0779 0.057 Uiso 0.45 1 calc PR J 1
C57 C 0.9488(14) 0.8719(13) 1.0509(8) 0.165(11) Uani 0.45 1 d P J 1
H57A H 0.9605 0.9313 1.0620 0.248 Uiso 0.45 1 calc PR J 1
H57B H 0.9285 0.8437 0.9975 0.248 Uiso 0.45 1 calc PR J 1
H57C H 1.0008 0.8456 1.0589 0.248 Uiso 0.45 1 calc PR J 1
C58 C 0.9046(7) 0.9296(6) 1.1698(9) 0.087(5) Uani 0.45 1 d P J 1
H58A H 0.9475 0.9120 1.1984 0.130 Uiso 0.45 1 calc PR J 1
H58B H 0.8514 0.9402 1.1974 0.130 Uiso 0.45 1 calc PR J 1
H58C H 0.9243 0.9810 1.1647 0.130 Uiso 0.45 1 calc PR J 1
C59 C 0.61325(19) 0.56215(17) 1.04836(15) 0.0356(6) Uani 1 1 d . . .
H59A H 0.5859 0.5058 1.0303 0.043 Uiso 1 1 calc R K 1
H59B H 0.6517 0.5675 1.0922 0.043 Uiso 1 1 calc R K 1
C60 C 0.5434(4) 0.6274(4) 1.0785(4) 0.0411(13) Uani 0.60 1 d P L 1
H60 H 0.5004 0.6175 1.0361 0.049 Uiso 0.60 1 calc PR L 1
C61 C 0.4990(6) 0.6186(7) 1.1449(5) 0.056(2) Uani 0.60 1 d P L 1
H61D H 0.5390 0.6328 1.1887 0.083 Uiso 0.60 1 calc PR L 1
H61E H 0.4782 0.5607 1.1299 0.083 Uiso 0.60 1 calc PR L 1
H61F H 0.4511 0.6566 1.1592 0.083 Uiso 0.60 1 calc PR L 1
C62 C 0.5803(11) 0.7162(8) 1.1021(10) 0.087(5) Uani 0.60 1 d P L 1
H62D H 0.5354 0.7569 1.1229 0.130 Uiso 0.60 1 calc PR L 1
H62E H 0.6037 0.7228 1.0573 0.130 Uiso 0.60 1 calc PR L 1
H62F H 0.6254 0.7259 1.1412 0.130 Uiso 0.60 1 calc PR L 1
C11A C 1.0555(5) 0.0766(6) 0.3229(5) 0.058(2) Uani 0.45 1 d P B 2
H11D H 1.0810 0.0297 0.2817 0.087 Uiso 0.45 1 calc PR B 2
H11E H 1.0969 0.1231 0.3438 0.087 Uiso 0.45 1 calc PR B 2
H11F H 1.0055 0.0951 0.3025 0.087 Uiso 0.45 1 calc PR B 2
C12A C 1.1043(5) 0.0144(6) 0.4148(5) 0.061(2) Uani 0.45 1 d P B 2
H12D H 1.0815 -0.0058 0.4523 0.092 Uiso 0.45 1 calc PR B 2
H12E H 1.1474 0.0584 0.4400 0.092 Uiso 0.45 1 calc PR B 2
H12F H 1.1301 -0.0321 0.3735 0.092 Uiso 0.45 1 calc PR B 2
C14A C 0.3782(12) 0.2328(12) 0.4031(7) 0.045(4) Uani 0.35 1 d P D 2
H14A H 0.4017 0.2352 0.4534 0.054 Uiso 0.35 1 calc PR D 2
C15A C 0.2848(7) 0.2067(8) 0.3923(7) 0.068(3) Uani 0.35 1 d P D 2
H15D H 0.2537 0.2435 0.4365 0.102 Uiso 0.35 1 calc PR D 2
H15E H 0.2788 0.1486 0.3879 0.102 Uiso 0.35 1 calc PR D 2
H15F H 0.2618 0.2112 0.3457 0.102 Uiso 0.35 1 calc PR D 2
C16A C 0.3925(18) 0.311(2) 0.395(3) 0.104(14) Uani 0.35 1 d P D 2
H16D H 0.3677 0.3076 0.3454 0.156 Uiso 0.35 1 calc PR D 2
H16E H 0.4536 0.3230 0.3961 0.156 Uiso 0.35 1 calc PR D 2
H16F H 0.3658 0.3566 0.4364 0.156 Uiso 0.35 1 calc PR D 2
C19A C 0.8470(9) -0.1743(6) 0.3141(9) 0.182(8) Uani 0.55 1 d P F 2
H19D H 0.8572 -0.2289 0.2732 0.274 Uiso 0.55 1 calc PR F 2
H19E H 0.8949 -0.1587 0.3512 0.274 Uiso 0.55 1 calc PR F 2
H19F H 0.8410 -0.1319 0.2920 0.274 Uiso 0.55 1 calc PR F 2
C20A C 0.7557(12) -0.2652(6) 0.3470(10) 0.184(9) Uani 0.55 1 d P F 2
H20D H 0.7735 -0.3102 0.2998 0.276 Uiso 0.55 1 calc PR F 2
H20E H 0.6939 -0.2680 0.3504 0.276 Uiso 0.55 1 calc PR F 2
H20F H 0.7829 -0.2718 0.3913 0.276 Uiso 0.55 1 calc PR F 2
C36A C 0.9136(5) 0.6051(6) 0.6054(5) 0.0452(18) Uani 0.50 1 d P H 2
H36A H 0.8873 0.5477 0.5803 0.054 Uiso 0.50 1 calc PR H 2
C37A C 0.9801(7) 0.6146(8) 0.5531(6) 0.084(3) Uani 0.50 1 d P H 2
H37D H 0.9541 0.6033 0.5025 0.126 Uiso 0.50 1 calc PR H 2
H37E H 1.0254 0.5748 0.5483 0.126 Uiso 0.50 1 calc PR H 2
H37F H 1.0038 0.6719 0.5747 0.126 Uiso 0.50 1 calc PR H 2
C38A C 0.8447(7) 0.6685(8) 0.6147(6) 0.090(3) Uani 0.50 1 d P H 2
H38D H 0.8695 0.7253 0.6380 0.135 Uiso 0.50 1 calc PR H 2
H38E H 0.8010 0.6616 0.6478 0.135 Uiso 0.50 1 calc PR H 2
H38F H 0.8192 0.6596 0.5645 0.135 Uiso 0.50 1 calc PR H 2
C56A C 0.9263(7) 0.8443(9) 1.0944(8) 0.093(4) Uani 0.55 1 d P J 2
H56A H 0.9084 0.8842 1.0707 0.112 Uiso 0.55 1 calc PR J 2
C57A C 0.9911(10) 0.8281(11) 1.0801(12) 0.266(17) Uani 0.55 1 d P J 2
H57D H 1.0282 0.8570 1.1251 0.399 Uiso 0.55 1 calc PR J 2
H57E H 1.0070 0.8452 1.0385 0.399 Uiso 0.55 1 calc PR J 2
H57F H 0.9971 0.7674 1.0635 0.399 Uiso 0.55 1 calc PR J 2
C58A C 0.9430(13) 0.8975(14) 1.1858(9) 0.234(13) Uani 0.55 1 d P J 2
H58D H 0.9099 0.8723 1.2148 0.350 Uiso 0.55 1 calc PR J 2
H58E H 0.9258 0.9556 1.1991 0.350 Uiso 0.55 1 calc PR J 2
H58F H 1.0035 0.8967 1.1987 0.350 Uiso 0.55 1 calc PR J 2
C60A C 0.5876(10) 0.6427(6) 1.1094(6) 0.065(3) Uani 0.40 1 d P L 2
H60A H 0.6424 0.6705 1.1347 0.078 Uiso 0.40 1 calc PR L 2
C61A C 0.5414(13) 0.6245(12) 1.1721(8) 0.104(7) Uani 0.40 1 d P L 2
H61A H 0.4965 0.6653 1.1924 0.156 Uiso 0.40 1 calc PR L 2
H61B H 0.5820 0.6290 1.2136 0.156 Uiso 0.40 1 calc PR L 2
H61C H 0.5163 0.5678 1.1503 0.156 Uiso 0.40 1 calc PR L 2
C62A C 0.5480(19) 0.7022(15) 1.0861(13) 0.112(11) Uani 0.40 1 d P L 2
H62A H 0.5890 0.7242 1.0602 0.168 Uiso 0.40 1 calc PR L 2
H62B H 0.5275 0.7483 1.1312 0.168 Uiso 0.40 1 calc PR L 2
H62C H 0.5001 0.6754 1.0509 0.168 Uiso 0.40 1 calc PR L 2

loop_
_atom_site_aniso_label
_atom_site_aniso_U_11
_atom_site_aniso_U_22
_atom_site_aniso_U_33
_atom_site_aniso_U_23
_atom_site_aniso_U_13
_atom_site_aniso_U_12
Ti1 0.0287(2) 0.0168(2) 0.0191(2) 0.00383(16) -0.00087(17) 0.00128(16)
Si1 0.0366(4) 0.0208(3) 0.0219(3) 0.0066(3) 0.0016(3) -0.0026(3)
O1 0.0357(10) 0.0296(10) 0.0275(9) 0.0026(8) 0.0004(8) 0.0095(8)
C1 0.0440(16) 0.0281(13) 0.0287(13) 0.0073(11) 0.0066(12) -0.0068(11)
Ti2 0.0276(2) 0.0176(2) 0.0180(2) 0.00415(16) -0.00103(16) 0.00038(16)
Si2 0.0286(4) 0.0196(3) 0.0226(3) 0.0075(3) -0.0002(3) 0.0019(3)
O2 0.0419(11) 0.0290(10) 0.0361(10) 0.0112(8) -0.0018(8) 0.0053(8)
C2 0.067(2) 0.0456(18) 0.0315(15) 0.0176(13) 0.0066(14) -0.0018(15)
Si3 0.0320(4) 0.0247(3) 0.0240(3) 0.0056(3) 0.0001(3) 0.0085(3)
O3 0.0500(12) 0.0228(9) 0.0302(10) 0.0063(8) 0.0080(8) 0.0016(8)
C3 0.122(4) 0.126(4) 0.060(3) 0.062(3) 0.025(3) 0.056(3)
Si4 0.0291(4) 0.0241(3) 0.0242(3) 0.0068(3) -0.0005(3) -0.0017(3)
O4 0.0437(11) 0.0229(9) 0.0285(9) 0.0090(7) 0.0017(8) -0.0032(8)
C4 0.094(3) 0.083(3) 0.0420(19) 0.030(2) 0.021(2) -0.004(2)
Si5 0.0449(4) 0.0182(3) 0.0238(3) 0.0059(3) 0.0016(3) 0.0040(3)
O5 0.0377(10) 0.0382(11) 0.0285(9) 0.0129(8) -0.0010(8) 0.0085(8)
C5 0.0351(14) 0.0262(13) 0.0329(13) 0.0146(11) 0.0022(11) 0.0059(11)
Si6 0.0303(4) 0.0247(3) 0.0217(3) 0.0073(3) 0.0024(3) 0.0033(3)
O6 0.0514(12) 0.0259(9) 0.0258(9) 0.0074(7) -0.0009(8) 0.0029(8)
C6 0.0473(19) 0.0352(17) 0.096(3) 0.0335(18) -0.0033(19) -0.0030(14)
Si7 0.0363(4) 0.0217(3) 0.0199(3) 0.0037(3) 0.0004(3) 0.0000(3)
O7 0.0405(11) 0.0468(12) 0.0288(10) 0.0160(9) -0.0005(8) -0.0001(9)
C7 0.072(3) 0.050(2) 0.161(5) 0.065(3) 0.001(3) 0.000(2)
Si8 0.0279(3) 0.0209(3) 0.0228(3) 0.0075(3) 0.0014(3) 0.0002(3)
O8 0.0362(10) 0.0259(9) 0.0237(9) 0.0095(7) -0.0011(7) 0.0004(7)
C8 0.059(3) 0.068(3) 0.239(8) 0.072(4) 0.037(4) 0.003(2)
Si9 0.0305(4) 0.0209(3) 0.0248(3) 0.0074(3) -0.0047(3) 0.0006(3)
O9 0.0419(11) 0.0285(9) 0.0269(9) 0.0088(8) 0.0062(8) 0.0098(8)
C9 0.0406(16) 0.0421(16) 0.0300(14) 0.0046(12) -0.0018(12) 0.0168(13)
Si10 0.0373(4) 0.0175(3) 0.0228(3) 0.0078(3) -0.0019(3) -0.0003(3)
O10 0.0429(11) 0.0330(10) 0.0240(9) 0.0065(8) 0.0020(8) -0.0049(8)
C10 0.048(2) 0.072(3) 0.0409(18) 0.0006(17) -0.0017(15) 0.0317(18)
Si11 0.0273(3) 0.0211(3) 0.0221(3) 0.0052(3) 0.0009(3) 0.0015(3)
O11 0.0382(10) 0.0278(9) 0.0299(10) 0.0034(8) 0.0020(8) 0.0027(8)
C11 0.062(5) 0.099(7) 0.092(6) 0.030(5) 0.018(4) 0.029(5)
Si12 0.0322(4) 0.0169(3) 0.0245(3) 0.0069(3) 0.0003(3) 0.0014(3)
O12 0.0344(10) 0.0264(9) 0.0434(11) 0.0104(8) -0.0026(8) -0.0036(8)
C12 0.136(9) 0.036(4) 0.148(10) 0.016(5) 0.076(8) 0.028(5)
Si13 0.0353(4) 0.0183(3) 0.0213(3) 0.0046(3) -0.0026(3) -0.0009(3)
O13 0.0285(9) 0.0228(8) 0.0228(8) 0.0037(7) -0.0031(7) 0.0039(7)
C13 0.0327(15) 0.0383(16) 0.0385(15) 0.0105(12) -0.0013(12) -0.0022(12)
Si14 0.0389(4) 0.0225(3) 0.0208(3) 0.0067(3) 0.0035(3) -0.0016(3)
O14 0.0259(9) 0.0230(8) 0.0231(8) 0.0029(7) -0.0026(7) 0.0018(7)
C14 0.032(3) 0.044(3) 0.034(4) 0.020(4) -0.002(3) 0.004(2)
O15 0.0429(11) 0.0260(9) 0.0225(9) 0.0085(7) -0.0013(8) 0.0021(8)
C15 0.062(4) 0.075(4) 0.057(4) 0.027(3) 0.021(3) 0.023(3)
O16 0.0380(11) 0.0223(9) 0.0470(11) 0.0118(8) -0.0051(9) -0.0028(8)
C16 0.082(8) 0.030(5) 0.105(8) 0.024(5) 0.029(6) 0.009(4)
O17 0.0367(10) 0.0237(9) 0.0329(10) 0.0037(8) -0.0037(8) 0.0014(8)
C17 0.069(2) 0.0280(15) 0.0405(16) 0.0139(13) 0.0109(15) 0.0098(14)
O18 0.0486(12) 0.0306(10) 0.0285(9) 0.0078(8) 0.0005(8) -0.0112(8)
C18 0.165(5) 0.047(2) 0.156(5) 0.058(3) 0.108(5) 0.051(3)
O19 0.0417(11) 0.0447(11) 0.0298(10) 0.0177(9) -0.0037(8) 0.0041(9)
C19 0.197(15) 0.058(6) 0.043(5) -0.001(5) -0.021(7) 0.028(7)
O20 0.0494(12) 0.0266(9) 0.0282(9) 0.0103(8) 0.0061(8) 0.0044(8)
C20 0.074(6) 0.028(4) 0.090(7) 0.021(4) -0.023(5) 0.012(4)
O21 0.0409(11) 0.0355(10) 0.0252(9) 0.0113(8) 0.0029(8) 0.0033(8)
C21 0.0380(15) 0.0391(15) 0.0336(14) 0.0144(12) 0.0054(12) -0.0002(12)
O22 0.0486(11) 0.0243(9) 0.0277(9) 0.0098(7) -0.0063(8) 0.0019(8)
C22 0.068(2) 0.066(2) 0.0385(17) 0.0284(17) 0.0070(16) 0.0003(18)
O23 0.0358(10) 0.0219(9) 0.0268(9) 0.0054(7) 0.0030(7) -0.0032(7)
C23 0.158(6) 0.149(5) 0.088(4) 0.088(4) -0.028(4) -0.068(4)
O24 0.0418(11) 0.0216(9) 0.0363(10) 0.0065(8) 0.0094(8) 0.0041(8)
C24 0.208(7) 0.162(6) 0.071(3) 0.069(4) -0.051(4) -0.115(5)
O25 0.0343(10) 0.0245(9) 0.0403(10) 0.0116(8) -0.0036(8) -0.0032(8)
C25 0.0501(17) 0.0287(14) 0.0242(13) 0.0016(11) -0.0019(12) -0.0013(12)
O26 0.0311(9) 0.0271(9) 0.0246(9) 0.0025(7) 0.0001(7) 0.0020(7)
C26 0.098(3) 0.055(2) 0.0335(17) 0.0164(16) -0.0196(18) -0.013(2)
C27 0.116(5) 0.177(7) 0.077(4) 0.029(4) -0.022(3) 0.047(5)
C28 0.153(5) 0.145(5) 0.032(2) 0.008(3) -0.012(3) 0.035(4)
C29 0.0291(14) 0.0354(15) 0.0318(14) 0.0030(11) -0.0079(11) 0.0066(11)
C30 0.061(2) 0.0513(19) 0.0389(16) 0.0147(14) -0.0034(15) 0.0259(16)
C31 0.0360(17) 0.052(2) 0.054(2) 0.0061(16) 0.0054(14) 0.0002(14)
C32 0.0268(13) 0.0286(13) 0.0268(12) 0.0028(10) -0.0064(10) 0.0034(10)
C33 0.0427(16) 0.0381(16) 0.0368(15) 0.0144(12) -0.0019(12) 0.0116(13)
C34 0.0321(15) 0.0390(16) 0.0418(16) 0.0096(13) 0.0019(12) -0.0028(12)
C35 0.0288(14) 0.0368(15) 0.0351(14) 0.0149(12) 0.0043(11) -0.0034(11)
C36 0.055(5) 0.039(4) 0.035(4) 0.019(4) 0.013(3) 0.002(4)
C37 0.110(8) 0.072(6) 0.054(5) 0.039(5) 0.001(5) -0.028(6)
C38 0.099(7) 0.106(8) 0.073(6) 0.060(6) -0.033(6) -0.038(6)
C39 0.0334(15) 0.0351(15) 0.0463(17) 0.0161(13) -0.0059(12) 0.0014(12)
C40 0.048(2) 0.068(3) 0.108(4) 0.020(2) 0.018(2) 0.0202(19)
C41 0.094(5) 0.162(7) 0.210(9) 0.043(6) 0.062(5) 0.038(5)
C42 0.086(3) 0.045(2) 0.105(4) 0.014(2) 0.019(3) 0.027(2)
C43 0.0549(18) 0.0222(13) 0.0348(14) 0.0139(11) -0.0079(13) -0.0004(12)
C44 0.089(3) 0.0385(19) 0.090(3) 0.040(2) -0.025(2) -0.0191(19)
C45 0.133(6) 0.086(4) 0.221(8) 0.063(5) 0.054(6) -0.025(4)
C46 0.159(5) 0.034(2) 0.138(5) 0.038(3) -0.025(4) -0.015(3)
C47 0.0307(14) 0.0385(15) 0.0347(14) 0.0091(12) 0.0032(11) 0.0046(11)
C48 0.048(2) 0.079(3) 0.0472(19) 0.0105(18) 0.0086(16) 0.0326(19)
C49 0.074(3) 0.145(5) 0.103(4) 0.063(4) 0.048(3) 0.055(3)
C50 0.074(3) 0.045(2) 0.099(3) 0.012(2) -0.015(2) 0.0120(19)
C51 0.0445(16) 0.0233(13) 0.0337(14) 0.0124(11) 0.0017(12) 0.0041(11)
C52 0.073(3) 0.0316(17) 0.089(3) 0.0295(18) -0.003(2) -0.0044(16)
C53 0.067(3) 0.061(3) 0.195(6) 0.057(3) 0.024(3) -0.013(2)
C54 0.111(4) 0.035(2) 0.146(5) 0.049(3) -0.009(3) -0.006(2)
C55 0.0495(17) 0.0282(14) 0.0255(13) 0.0009(11) -0.0037(12) 0.0023(12)
C56 0.038(6) 0.038(5) 0.046(5) -0.003(4) -0.010(5) -0.005(4)
C57 0.20(2) 0.23(2) 0.084(8) 0.089(12) -0.054(10) -0.194(18)
C58 0.051(5) 0.019(4) 0.137(13) -0.028(5) -0.019(6) 0.002(4)
C59 0.0519(17) 0.0290(14) 0.0256(13) 0.0101(11) 0.0067(12) -0.0065(12)
C60 0.052(4) 0.032(3) 0.037(3) 0.010(3) 0.011(3) -0.004(3)
C61 0.070(5) 0.049(4) 0.042(5) 0.011(4) 0.019(3) 0.000(3)
C62 0.104(9) 0.027(4) 0.112(9) 0.004(4) 0.069(7) -0.001(5)
C11A 0.046(4) 0.084(6) 0.050(4) 0.031(4) 0.013(3) 0.013(4)
C12A 0.040(4) 0.071(6) 0.088(6) 0.047(5) 0.019(4) 0.033(4)
C14A 0.050(7) 0.064(7) 0.023(8) 0.020(7) 0.001(6) 0.014(5)
C15A 0.047(6) 0.081(8) 0.086(8) 0.042(7) 0.020(6) 0.013(6)
C16A 0.035(10) 0.049(16) 0.21(3) 0.032(14) -0.012(13) 0.010(9)
C19A 0.211(14) 0.067(6) 0.290(18) 0.079(9) 0.212(15) 0.075(8)
C20A 0.30(2) 0.035(5) 0.228(18) 0.054(8) 0.182(17) 0.054(9)
C36A 0.053(5) 0.054(5) 0.036(4) 0.025(4) 0.011(3) 0.009(4)
C37A 0.091(7) 0.123(9) 0.058(6) 0.055(6) 0.029(5) 0.003(7)
C38A 0.102(8) 0.126(9) 0.070(6) 0.068(7) 0.018(5) 0.057(7)
C56A 0.059(8) 0.069(8) 0.093(7) -0.031(6) 0.004(7) -0.034(6)
C57A 0.097(11) 0.176(17) 0.29(3) -0.165(16) 0.099(14) -0.076(10)
C58A 0.22(2) 0.29(3) 0.072(8) -0.053(14) -0.009(12) -0.172(19)
C60A 0.107(10) 0.045(6) 0.038(6) 0.009(5) 0.037(6) -0.009(6)
C61A 0.19(2) 0.068(8) 0.056(9) 0.023(8) 0.079(11) 0.000(13)
C62A 0.18(3) 0.101(18) 0.095(14) 0.077(14) 0.097(16) 0.069(16)

loop_
_atom_type_symbol
_atom_type_description
_atom_type_scat_dispersion_real
_atom_type_scat_dispersion_imag
_atom_type_scat_source
C C 0.0033 0.0016 'International Tables Vol C Tables 4.2.6.8 and 6.1.1.4'
H H 0.0000 0.0000 'International Tables Vol C Tables 4.2.6.8 and 6.1.1.4'
O O 0.0106 0.0060 'International Tables Vol C Tables 4.2.6.8 and 6.1.1.4'
Si Si 0.0817 0.0704 'International Tables Vol C Tables 4.2.6.8 and 6.1.1.4'
Ti Ti 0.2776 0.4457 'International Tables Vol C Tables 4.2.6.8 and 6.1.1.4'

loop_
_geom_angle_atom_site_label_1
_geom_angle_atom_site_label_2
_geom_angle_atom_site_label_3
_geom_angle
_geom_angle_site_symmetry_1
_geom_angle_site_symmetry_3
_geom_angle_publ_flag
O4 Ti1 O8 109.40(8) . . ?
O4 Ti1 O1 98.64(9) . . ?
O8 Ti1 O1 98.70(8) . . ?
O4 Ti1 O13 120.55(8) . . ?
O8 Ti1 O13 124.68(8) . . ?
O1 Ti1 O13 96.01(8) . . ?
O4 Ti1 O14 88.34(8) . . ?
O8 Ti1 O14 88.16(7) . . ?
O1 Ti1 O14 167.90(8) . . ?
O13 Ti1 O14 71.91(7) . . ?
O4 Ti1 Ti2 107.29(6) . . ?
O8 Ti1 Ti2 107.05(6) . . ?
O1 Ti1 Ti2 134.15(6) . . ?
O13 Ti1 Ti2 38.20(5) . . ?
O14 Ti1 Ti2 33.75(4) . . ?
O3 Si1 O7 108.59(10) . . ?
O3 Si1 O4 108.86(10) . . ?
O7 Si1 O4 108.77(10) . . ?
O3 Si1 C1 111.79(11) . . ?
O7 Si1 C1 109.87(12) . . ?
O4 Si1 C1 108.91(11) . . ?
Si3 O1 Ti1 152.94(12) . . ?
C2 C1 Si1 116.0(2) . . ?
C2 C1 H1A 108.3 . . ?
Si1 C1 H1A 108.3 . . ?
C2 C1 H1B 108.3 . . ?
Si1 C1 H1B 108.3 . . ?
H1A C1 H1B 107.4 . . ?
O23 Ti2 O15 110.12(8) . . ?
O23 Ti2 O26 99.15(8) . . ?
O15 Ti2 O26 97.82(8) . . ?
O23 Ti2 O14 119.65(8) . . ?
O15 Ti2 O14 125.03(8) . . ?
O26 Ti2 O14 96.00(7) . . ?
O23 Ti2 O13 88.81(7) . . ?
O15 Ti2 O13 88.14(7) . . ?
O26 Ti2 O13 167.67(7) . . ?
O14 Ti2 O13 71.80(7) . . ?
O23 Ti2 Ti1 104.90(6) . . ?
O15 Ti2 Ti1 109.49(6) . . ?
O26 Ti2 Ti1 133.96(6) . . ?
O14 Ti2 Ti1 37.96(5) . . ?
O13 Ti2 Ti1 33.88(4) . . ?
O9 Si2 O8 109.38(10) . . ?
O9 Si2 O12 109.09(10) . . ?
O8 Si2 O12 108.68(10) . . ?
O9 Si2 C5 110.33(11) . . ?
O8 Si2 C5 110.83(11) . . ?
O12 Si2 C5 108.49(11) . . ?
Si5 O2 Si3 148.00(13) . . ?
C3 C2 C4 109.9(3) . . ?
C3 C2 C1 112.5(3) . . ?
C4 C2 C1 110.6(3) . . ?
C3 C2 H2 107.9 . . ?
C4 C2 H2 107.9 . . ?
C1 C2 H2 107.9 . . ?
O1 Si3 O5 109.12(10) . . ?
O1 Si3 O2 109.49(10) . . ?
O5 Si3 O2 108.70(10) . . ?
O1 Si3 C9 110.48(11) . . ?
O5 Si3 C9 109.23(12) . . ?
O2 Si3 C9 109.78(13) . . ?
Si5 O3 Si1 152.39(13) . . ?
C2 C3 H3A 109.5 . . ?
C2 C3 H3B 109.5 . . ?
H3A C3 H3B 109.5 . . ?
C2 C3 H3C 109.5 . . ?
H3A C3 H3C 109.5 . . ?
H3B C3 H3C 109.5 . . ?
O11 Si4 O12 109.33(10) . . ?
O11 Si4 O7 109.30(10) . . ?
O12 Si4 O7 108.46(11) . . ?
O11 Si4 C13 108.01(12) . . ?
O12 Si4 C13 112.07(12) . . ?
O7 Si4 C13 109.64(12) . . ?
Si1 O4 Ti1 155.46(12) . . ?
C2 C4 H4A 109.5 . . ?
C2 C4 H4B 109.5 . . ?
H4A C4 H4B 109.5 . . ?
C2 C4 H4C 109.5 . . ?
H4A C4 H4C 109.5 . . ?
H4B C4 H4C 109.5 . . ?
O3 Si5 O6 109.39(11) . . ?
O3 Si5 O2 109.56(10) . . ?
O6 Si5 O2 108.22(11) . . ?
O3 Si5 C17 106.66(12) . . ?
O6 Si5 C17 110.55(12) . . ?
O2 Si5 C17 112.43(14) . . ?
Si6 O5 Si3 153.48(13) . . ?
C6 C5 Si2 117.6(2) . . ?
C6 C5 H5A 107.9 . . ?
Si2 C5 H5A 107.9 . . ?
C6 C5 H5B 107.9 . . ?
Si2 C5 H5B 107.9 . . ?
H5A C5 H5B 107.2 . . ?
O9 Si6 O5 109.78(10) . . ?
O9 Si6 O10 108.46(11) . . ?
O5 Si6 O10 108.90(10) . . ?
O9 Si6 C21 108.50(12) . . ?
O5 Si6 C21 110.19(12) . . ?
O10 Si6 C21 110.99(12) . . ?
Si5 O6 Si7 148.03(12) . . ?
C8 C6 C5 115.5(3) . . ?
C8 C6 C7 110.9(4) . . ?
C5 C6 C7 110.5(3) . . ?
C8 C6 H6 106.5 . . ?
C5 C6 H6 106.5 . . ?
C7 C6 H6 106.5 . . ?
O11 Si7 O6 109.20(10) . . ?
O11 Si7 O10 108.90(10) . . ?
O6 Si7 O10 108.85(11) . . ?
O11 Si7 C25 111.84(12) . . ?
O6 Si7 C25 109.22(11) . . ?
O10 Si7 C25 108.79(12) . . ?
Si1 O7 Si4 145.32(14) . . ?
C6 C7 H7A 109.5 . . ?
C6 C7 H7B 109.5 . . ?
H7A C7 H7B 109.5 . . ?
C6 C7 H7C 109.5 . . ?
H7A C7 H7C 109.5 . . ?
H7B C7 H7C 109.5 . . ?
O24 Si8 O19 109.70(10) . . ?
O24 Si8 O23 109.19(10) . . ?
O19 Si8 O23 108.04(10) . . ?
O24 Si8 C35 109.76(11) . . ?
O19 Si8 C35 108.87(12) . . ?
O23 Si8 C35 111.25(11) . . ?
Si2 O8 Ti1 147.69(11) . . ?
C6 C8 H8A 109.5 . . ?
C6 C8 H8B 109.5 . . ?
H8A C8 H8B 109.5 . . ?
C6 C8 H8C 109.5 . . ?
H8A C8 H8C 109.5 . . ?
H8B C8 H8C 109.5 . . ?
O17 Si9 O16 109.65(11) . . ?
O17 Si9 O19 108.96(10) . . ?
O16 Si9 O19 108.94(11) . . ?
O17 Si9 C39 108.77(12) . . ?
O16 Si9 C39 111.07(12) . . ?
O19 Si9 C39 109.43(13) . . ?
Si6 O9 Si2 151.62(13) . . ?
C10 C9 Si3 116.9(2) . . ?
C10 C9 H9A 108.1 . . ?
Si3 C9 H9A 108.1 . . ?
C10 C9 H9B 108.1 . . ?
Si3 C9 H9B 108.1 . . ?
H9A C9 H9B 107.3 . . ?
O20 Si10 O16 108.88(10) . . ?
O20 Si10 O15 109.35(10) . . ?
O16 Si10 O15 108.90(10) . . ?
O20 Si10 C43 111.48(12) . . ?
O16 Si10 C43 108.70(12) . . ?
O15 Si10 C43 109.49(11) . . ?
Si6 O10 Si7 143.99(12) . . ?
C12 C10 C11A 127.1(6) . . ?
C12 C10 C9 117.2(5) . . ?
C11A C10 C9 113.7(5) . . ?
C12 C10 C12A 59.3(6) . . ?
C11A C10 C12A 114.5(5) . . ?
C9 C10 C12A 110.2(4) . . ?
C12 C10 C11 111.4(6) . . ?
C11A C10 C11 62.6(5) . . ?
C9 C10 C11 108.8(4) . . ?
C12A C10 C11 58.6(5) . . ?
C12 C10 H10 106.3 . . ?
C11A C10 H10 44.1 . . ?
C9 C10 H10 106.3 . . ?
C12A C10 H10 143.4 . . ?
C11 C10 H10 106.3 . . ?
O25 Si11 O26 109.16(10) . . ?
O25 Si11 O21 108.60(10) . . ?
O26 Si11 O21 109.71(10) . . ?
O25 Si11 C47 110.71(12) . . ?
O26 Si11 C47 110.86(11) . . ?
O21 Si11 C47 107.77(12) . . ?
Si4 O11 Si7 155.25(13) . . ?
C10 C11 H11A 109.5 . . ?
C10 C11 H11B 109.5 . . ?
C10 C11 H11C 109.5 . . ?
O24 Si12 O25 109.37(10) . . ?
O24 Si12 O22 108.85(10) . . ?
O25 Si12 O22 109.20(10) . . ?
O24 Si12 C51 110.58(12) . . ?
O25 Si12 C51 108.61(12) . . ?
O22 Si12 C51 110.19(11) . . ?
Si4 O12 Si2 151.20(13) . . ?
C10 C12 H12A 109.5 . . ?
C10 C12 H12B 109.5 . . ?
C10 C12 H12C 109.5 . . ?
O18 Si13 O22 109.25(11) . . ?
O18 Si13 O17 108.45(10) . . ?
O22 Si13 O17 109.11(10) . . ?
O18 Si13 C55 109.09(12) . . ?
O22 Si13 C55 109.93(11) . . ?
O17 Si13 C55 110.99(12) . . ?
C29 O13 Ti1 133.83(15) . . ?
C29 O13 Ti2 118.25(14) . . ?
Ti1 O13 Ti2 107.92(8) . . ?
C14 C13 C14A 18.4(5) . . ?
C14 C13 Si4 124.1(3) . . ?
C14A C13 Si4 109.9(6) . . ?
C14 C13 H13A 106.3 . . ?
C14A C13 H13A 124.1 . . ?
Si4 C13 H13A 106.3 . . ?
C14 C13 H13B 106.3 . . ?
C14A C13 H13B 102.5 . . ?
Si4 C13 H13B 106.3 . . ?
H13A C13 H13B 106.4 . . ?
O18 Si14 O21 109.01(10) . . ?
O18 Si14 O20 109.05(11) . . ?
O21 Si14 O20 109.20(10) . . ?
O18 Si14 C59 109.77(11) . . ?
O21 Si14 C59 111.22(12) . . ?
O20 Si14 C59 108.57(11) . . ?
C32 O14 Ti2 133.72(14) . . ?
C32 O14 Ti1 117.98(13) . . ?
Ti2 O14 Ti1 108.29(8) . . ?
C13 C14 C15 109.8(5) . . ?
C13 C14 C16 114.6(8) . . ?
C15 C14 C16 109.7(9) . . ?
C13 C14 H14 107.5 . . ?
C15 C14 H14 107.5 . . ?
C16 C14 H14 107.5 . . ?
Si10 O15 Ti2 151.95(12) . . ?
Si9 O16 Si10 154.12(13) . . ?
Si9 O17 Si13 148.10(13) . . ?
C18 C17 Si5 119.7(2) . . ?
C18 C17 H17A 107.4 . . ?
Si5 C17 H17A 107.4 . . ?
C18 C17 H17B 107.4 . . ?
Si5 C17 H17B 107.4 . . ?
H17A C17 H17B 106.9 . . ?
Si13 O18 Si14 152.76(13) . . ?
C19A C18 C19 94.4(11) . . ?
C19A C18 C17 129.1(7) . . ?
C19 C18 C17 112.8(7) . . ?
C19A C18 C20A 118.1(7) . . ?
C19 C18 C20A 75.8(9) . . ?
C17 C18 C20A 110.1(5) . . ?
C19A C18 C20 96.9(9) . . ?
C19 C18 C20 115.0(6) . . ?
C17 C18 C20 107.9(6) . . ?
C20A C18 C20 42.9(8) . . ?
C19A C18 H18 22.2 . . ?
C19 C18 H18 106.9 . . ?
C17 C18 H18 106.9 . . ?
C20A C18 H18 138.2 . . ?
C20 C18 H18 106.9 . . ?
Si8 O19 Si9 148.88(14) . . ?
C18 C19 H19A 109.5 . . ?
C18 C19 H19B 109.5 . . ?
C18 C19 H19C 109.5 . . ?
Si10 O20 Si14 145.52(13) . . ?
C18 C20 H20A 109.5 . . ?
C18 C20 H20B 109.5 . . ?
C18 C20 H20C 109.5 . . ?
Si14 O21 Si11 150.52(13) . . ?
C22 C21 Si6 116.7(2) . . ?
C22 C21 H21A 108.1 . . ?
Si6 C21 H21A 108.1 . . ?
C22 C21 H21B 108.1 . . ?
Si6 C21 H21B 108.1 . . ?
H21A C21 H21B 107.3 . . ?
Si13 O22 Si12 146.14(12) . . ?
C24 C22 C23 109.8(4) . . ?
C24 C22 C21 113.2(4) . . ?
C23 C22 C21 112.5(3) . . ?
C24 C22 H22 107.0 . . ?
C23 C22 H22 107.0 . . ?
C21 C22 H22 107.0 . . ?
Si8 O23 Ti2 149.76(11) . . ?
C22 C23 H23A 109.5 . . ?
C22 C23 H23B 109.5 . . ?
H23A C23 H23B 109.5 . . ?
C22 C23 H23C 109.5 . . ?
H23A C23 H23C 109.5 . . ?
H23B C23 H23C 109.5 . . ?
Si8 O24 Si12 152.72(13) . . ?
C22 C24 H24A 109.5 . . ?
C22 C24 H24B 109.5 . . ?
H24A C24 H24B 109.5 . . ?
C22 C24 H24C 109.5 . . ?
H24A C24 H24C 109.5 . . ?
H24B C24 H24C 109.5 . . ?
Si12 O25 Si11 149.78(13) . . ?
C26 C25 Si7 117.6(2) . . ?
C26 C25 H25A 107.9 . . ?
Si7 C25 H25A 107.9 . . ?
C26 C25 H25B 107.9 . . ?
Si7 C25 H25B 107.9 . . ?
H25A C25 H25B 107.2 . . ?
Si11 O26 Ti2 154.47(12) . . ?
C27 C26 C28 107.2(4) . . ?
C27 C26 C25 109.3(4) . . ?
C28 C26 C25 110.4(4) . . ?
C27 C26 H26 109.9 . . ?
C28 C26 H26 109.9 . . ?
C25 C26 H26 109.9 . . ?
C26 C27 H27A 109.5 . . ?
C26 C27 H27B 109.5 . . ?
H27A C27 H27B 109.5 . . ?
C26 C27 H27C 109.5 . . ?
H27A C27 H27C 109.5 . . ?
H27B C27 H27C 109.5 . . ?
C26 C28 H28A 109.5 . . ?
C26 C28 H28B 109.5 . . ?
H28A C28 H28B 109.5 . . ?
C26 C28 H28C 109.5 . . ?
H28A C28 H28C 109.5 . . ?
H28B C28 H28C 109.5 . . ?
O13 C29 C31 110.4(2) . . ?
O13 C29 C30 109.7(2) . . ?
C31 C29 C30 113.9(3) . . ?
O13 C29 H28 107.5 . . ?
C31 C29 H28 107.5 . . ?
C30 C29 H28 107.5 . . ?
C29 C30 H30A 109.5 . . ?
C29 C30 H30B 109.5 . . ?
H30A C30 H30B 109.5 . . ?
C29 C30 H30C 109.5 . . ?
H30A C30 H30C 109.5 . . ?
H30B C30 H30C 109.5 . . ?
C29 C31 H31A 109.5 . . ?
C29 C31 H31B 109.5 . . ?
H31A C31 H31B 109.5 . . ?
C29 C31 H31C 109.5 . . ?
H31A C31 H31C 109.5 . . ?
H31B C31 H31C 109.5 . . ?
O14 C32 C34 109.8(2) . . ?
O14 C32 C33 109.9(2) . . ?
C34 C32 C33 114.2(2) . . ?
O14 C32 H32 107.6 . . ?
C34 C32 H32 107.6 . . ?
C33 C32 H32 107.6 . . ?
C32 C33 H33A 109.5 . . ?
C32 C33 H33B 109.5 . . ?
H33A C33 H33B 109.5 . . ?
C32 C33 H33C 109.5 . . ?
H33A C33 H33C 109.5 . . ?
H33B C33 H33C 109.5 . . ?
C32 C34 H34A 109.5 . . ?
C32 C34 H34B 109.5 . . ?
H34A C34 H34B 109.5 . . ?
C32 C34 H34C 109.5 . . ?
H34A C34 H34C 109.5 . . ?
H34B C34 H34C 109.5 . . ?
C36A C35 C36 27.4(3) . . ?
C36A C35 Si8 117.3(3) . . ?
C36 C35 Si8 116.1(3) . . ?
C36A C35 H35A 127.3 . . ?
C36 C35 H35A 108.3 . . ?
Si8 C35 H35A 108.3 . . ?
C36A C35 H35B 82.8 . . ?
C36 C35 H35B 108.3 . . ?
Si8 C35 H35B 108.3 . . ?
H35A C35 H35B 107.4 . . ?
C38 C36 C37 111.6(7) . . ?
C38 C36 C35 111.6(7) . . ?
C37 C36 C35 109.9(7) . . ?
C38 C36 H36 107.9 . . ?
C37 C36 H36 107.9 . . ?
C35 C36 H36 107.9 . . ?
C40 C39 Si9 117.3(2) . . ?
C40 C39 H39A 108.0 . . ?
Si9 C39 H39A 108.0 . . ?
C40 C39 H39B 108.0 . . ?
Si9 C39 H39B 108.0 . . ?
H39A C39 H39B 107.2 . . ?
C41 C40 C42 116.1(5) . . ?
C41 C40 C39 115.7(5) . . ?
C42 C40 C39 110.3(3) . . ?
C41 C40 H40 104.4 . . ?
C42 C40 H40 104.4 . . ?
C39 C40 H40 104.4 . . ?
C40 C41 H41A 109.5 . . ?
C40 C41 H41B 109.5 . . ?
H41A C41 H41B 109.5 . . ?
C40 C41 H41C 109.5 . . ?
H41A C41 H41C 109.5 . . ?
H41B C41 H41C 109.5 . . ?
C40 C42 H42A 109.5 . . ?
C40 C42 H29 109.5 . . ?
H42A C42 H29 109.5 . . ?
C40 C42 H42C 109.5 . . ?
H42A C42 H42C 109.5 . . ?
H29 C42 H42C 109.5 . . ?
C44 C43 Si10 116.5(2) . . ?
C44 C43 H43A 108.2 . . ?
Si10 C43 H43A 108.2 . . ?
C44 C43 H43B 108.2 . . ?
Si10 C43 H43B 108.2 . . ?
H43A C43 H43B 107.3 . . ?
C45 C44 C46 110.0(4) . . ?
C45 C44 C43 111.7(4) . . ?
C46 C44 C43 110.5(4) . . ?
C45 C44 H44 108.2 . . ?
C46 C44 H44 108.2 . . ?
C43 C44 H44 108.2 . . ?
C44 C45 H45A 109.5 . . ?
C44 C45 H45B 109.5 . . ?
H45A C45 H45B 109.5 . . ?
C44 C45 H45C 109.5 . . ?
H45A C45 H45C 109.5 . . ?
H45B C45 H45C 109.5 . . ?
C44 C46 H46A 109.5 . . ?
C44 C46 H46B 109.5 . . ?
H46A C46 H46B 109.5 . . ?
C44 C46 H46C 109.5 . . ?
H46A C46 H46C 109.5 . . ?
H46B C46 H46C 109.5 . . ?
C48 C47 Si11 115.6(2) . . ?
C48 C47 H47A 108.4 . . ?
Si11 C47 H47A 108.4 . . ?
C48 C47 H47B 108.4 . . ?
Si11 C47 H47B 108.4 . . ?
H47A C47 H47B 107.4 . . ?
C49 C48 C50 112.4(3) . . ?
C49 C48 C47 110.7(4) . . ?
C50 C48 C47 110.0(3) . . ?
C49 C48 H48 107.9 . . ?
C50 C48 H48 107.9 . . ?
C47 C48 H48 107.9 . . ?
C48 C49 H49A 109.5 . . ?
C48 C49 H49B 109.5 . . ?
H49A C49 H49B 109.5 . . ?
C48 C49 H49C 109.5 . . ?
H49A C49 H49C 109.5 . . ?
H49B C49 H49C 109.5 . . ?
C48 C50 H50A 109.5 . . ?
C48 C50 H50B 109.5 . . ?
H50A C50 H50B 109.5 . . ?
C48 C50 H50C 109.5 . . ?
H50A C50 H50C 109.5 . . ?
H50B C50 H50C 109.5 . . ?
C52 C51 Si12 118.1(2) . . ?
C52 C51 H51A 107.8 . . ?
Si12 C51 H51A 107.8 . . ?
C52 C51 H51B 107.8 . . ?
Si12 C51 H51B 107.8 . . ?
H51A C51 H51B 107.1 . . ?
C53 C52 C51 114.9(3) . . ?
C53 C52 C54 111.0(4) . . ?
C51 C52 C54 109.9(3) . . ?
C53 C52 H52 106.9 . . ?
C51 C52 H52 106.9 . . ?
C54 C52 H52 106.9 . . ?
C52 C53 H53A 109.5 . . ?
C52 C53 H53B 109.5 . . ?
H53A C53 H53B 109.5 . . ?
C52 C53 H53C 109.5 . . ?
H53A C53 H53C 109.5 . . ?
H53B C53 H53C 109.5 . . ?
C52 C54 H54A 109.5 . . ?
C52 C54 H54B 109.5 . . ?
H54A C54 H54B 109.5 . . ?
C52 C54 H54C 109.5 . . ?
H54A C54 H54C 109.5 . . ?
H54B C54 H54C 109.5 . . ?
C56 C55 C56A 24.9(5) . . ?
C56 C55 Si13 119.3(5) . . ?
C56A C55 Si13 115.5(5) . . ?
C56 C55 H55A 107.5 . . ?
C56A C55 H55A 128.2 . . ?
Si13 C55 H55A 107.5 . . ?
C56 C55 H55B 107.5 . . ?
C56A C55 H55B 86.7 . . ?
Si13 C55 H55B 107.5 . . ?
H55A C55 H55B 107.0 . . ?
C57 C56 C58 109.3(12) . . ?
C57 C56 C55 125.9(12) . . ?
C58 C56 C55 117.7(12) . . ?
C57 C56 H56 98.9 . . ?
C58 C56 H56 98.9 . . ?
C55 C56 H56 98.9 . . ?
C60A C59 C60 33.3(5) . . ?
C60A C59 Si14 118.6(4) . . ?
C60 C59 Si14 118.2(3) . . ?
C60A C59 H59A 129.9 . . ?
C60 C59 H59A 107.8 . . ?
Si14 C59 H59A 107.8 . . ?
C60A C59 H59B 76.8 . . ?
C60 C59 H59B 107.8 . . ?
Si14 C59 H59B 107.8 . . ?
H59A C59 H59B 107.1 . . ?
C61 C60 C62 110.3(8) . . ?
C61 C60 C59 111.4(6) . . ?
C62 C60 C59 110.6(8) . . ?
C61 C60 H60 108.1 . . ?
C62 C60 H60 108.1 . . ?
C59 C60 H60 108.1 . . ?
C10 C11A H11D 109.5 . . ?
C10 C11A H11E 109.5 . . ?
H11D C11A H11E 109.5 . . ?
C10 C11A H11F 109.5 . . ?
H11D C11A H11F 109.5 . . ?
H11E C11A H11F 109.5 . . ?
C10 C12A H12D 109.5 . . ?
C10 C12A H12E 109.5 . . ?
H12D C12A H12E 109.5 . . ?
C10 C12A H12F 109.5 . . ?
H12D C12A H12F 109.5 . . ?
H12E C12A H12F 109.5 . . ?
C16A C14A C15A 111.7(17) . . ?
C16A C14A C13 102.0(18) . . ?
C15A C14A C13 109.0(11) . . ?
C16A C14A H14A 111.2 . . ?
C15A C14A H14A 111.2 . . ?
C13 C14A H14A 111.2 . . ?
C14A C15A H15D 109.5 . . ?
C14A C15A H15E 109.5 . . ?
H15D C15A H15E 109.5 . . ?
C14A C15A H15F 109.5 . . ?
H15D C15A H15F 109.5 . . ?
H15E C15A H15F 109.5 . . ?
C14A C16A H16D 109.5 . . ?
C14A C16A H16E 109.5 . . ?
H16D C16A H16E 109.5 . . ?
C14A C16A H16F 109.5 . . ?
H16D C16A H16F 109.5 . . ?
H16E C16A H16F 109.5 . . ?
C18 C19A H19D 109.5 . . ?
C18 C19A H19E 109.5 . . ?
H19D C19A H19E 109.5 . . ?
C18 C19A H19F 109.5 . . ?
H19D C19A H19F 109.5 . . ?
H19E C19A H19F 109.5 . . ?
C18 C20A H20D 109.5 . . ?
C18 C20A H20E 109.5 . . ?
H20D C20A H20E 109.5 . . ?
C18 C20A H20F 109.5 . . ?
H20D C20A H20F 109.5 . . ?
H20E C20A H20F 109.5 . . ?
C37A C36A C38A 109.4(8) . . ?
C37A C36A C35 112.4(7) . . ?
C38A C36A C35 110.7(7) . . ?
C37A C36A H36A 108.1 . . ?
C38A C36A H36A 108.1 . . ?
C35 C36A H36A 108.1 . . ?
C36A C37A H37D 109.5 . . ?
C36A C37A H37E 109.5 . . ?
H37D C37A H37E 109.5 . . ?
C36A C37A H37F 109.5 . . ?
H37D C37A H37F 109.5 . . ?
H37E C37A H37F 109.5 . . ?
C36A C38A H38D 109.5 . . ?
C36A C38A H38E 109.5 . . ?
H38D C38A H38E 109.5 . . ?
C36A C38A H38F 109.5 . . ?
H38D C38A H38F 109.5 . . ?
H38E C38A H38F 109.5 . . ?
C57A C56A C55 129.5(17) . . ?
C57A C56A C58A 97.3(16) . . ?
C55 C56A C58A 103.4(11) . . ?
C57A C56A H56A 108.2 . . ?
C55 C56A H56A 108.2 . . ?
C58A C56A H56A 108.2 . . ?
C56A C57A H57D 109.5 . . ?
C56A C57A H57E 109.5 . . ?
H57D C57A H57E 109.5 . . ?
C56A C57A H57F 109.5 . . ?
H57D C57A H57F 109.5 . . ?
H57E C57A H57F 109.5 . . ?
C56A C58A H58D 109.5 . . ?
C56A C58A H58E 109.5 . . ?
H58D C58A H58E 109.5 . . ?
C56A C58A H58F 109.5 . . ?
H58D C58A H58F 109.5 . . ?
H58E C58A H58F 109.5 . . ?
C62A C60A C59 117.7(13) . . ?
C62A C60A C61A 114.6(15) . . ?
C59 C60A C61A 109.6(10) . . ?
C62A C60A H60A 104.4 . . ?
C59 C60A H60A 104.4 . . ?
C61A C60A H60A 104.4 . . ?
C60A C61A H61A 109.5 . . ?
C60A C61A H61B 109.5 . . ?
H61A C61A H61B 109.5 . . ?
C60A C61A H61C 109.5 . . ?
H61A C61A H61C 109.5 . . ?
H61B C61A H61C 109.5 . . ?
C60A C62A H62A 109.5 . . ?
C60A C62A H62B 109.5 . . ?
H62A C62A H62B 109.5 . . ?
C60A C62A H62C 109.5 . . ?
H62A C62A H62C 109.5 . . ?
H62B C62A H62C 109.5 . . ?

loop_
_geom_bond_atom_site_label_1
_geom_bond_atom_site_label_2
_geom_bond_distance
_geom_bond_site_symmetry_2
_geom_bond_publ_flag
Ti1 O4 1.7949(18) . ?
Ti1 O8 1.8118(17) . ?
Ti1 O1 1.8206(18) . ?
Ti1 O13 1.9227(17) . ?
Ti1 O14 2.1261(16) . ?
Ti1 Ti2 3.2817(6) . ?
Si1 O3 1.6171(19) . ?
Si1 O7 1.618(2) . ?
Si1 O4 1.6261(19) . ?
Si1 C1 1.842(3) . ?
O1 Si3 1.6211(18) . ?
C1 C2 1.535(4) . ?
C1 H1A 0.9900 . ?
C1 H1B 0.9900 . ?
Ti2 O23 1.7993(18) . ?
Ti2 O15 1.8050(17) . ?
Ti2 O26 1.8198(17) . ?
Ti2 O14 1.9201(16) . ?
Ti2 O13 2.1329(16) . ?
Si2 O9 1.6193(18) . ?
Si2 O8 1.6221(18) . ?
Si2 O12 1.6245(19) . ?
Si2 C5 1.846(2) . ?
O2 Si5 1.620(2) . ?
O2 Si3 1.629(2) . ?
C2 C3 1.506(5) . ?
C2 C4 1.520(4) . ?
C2 H2 1.0000 . ?
Si3 O5 1.6216(19) . ?
Si3 C9 1.850(3) . ?
O3 Si5 1.6120(19) . ?
C3 H3A 0.9800 . ?
C3 H3B 0.9800 . ?
C3 H3C 0.9800 . ?
Si4 O11 1.6156(18) . ?
Si4 O12 1.6192(19) . ?
Si4 O7 1.6228(19) . ?
Si4 C13 1.845(3) . ?
C4 H4A 0.9800 . ?
C4 H4B 0.9800 . ?
C4 H4C 0.9800 . ?
Si5 O6 1.6182(19) . ?
Si5 C17 1.847(3) . ?
O5 Si6 1.6178(19) . ?
C5 C6 1.516(4) . ?
C5 H5A 0.9900 . ?
C5 H5B 0.9900 . ?
Si6 O9 1.6148(18) . ?
Si6 O10 1.6202(19) . ?
Si6 C21 1.837(3) . ?
O6 Si7 1.6221(19) . ?
C6 C8 1.446(6) . ?
C6 C7 1.535(5) . ?
C6 H6 1.0000 . ?
Si7 O11 1.6165(19) . ?
Si7 O10 1.624(2) . ?
Si7 C25 1.841(3) . ?
C7 H7A 0.9800 . ?
C7 H7B 0.9800 . ?
C7 H7C 0.9800 . ?
Si8 O24 1.6157(18) . ?
Si8 O19 1.6182(19) . ?
Si8 O23 1.6239(18) . ?
Si8 C35 1.841(3) . ?
C8 H8A 0.9800 . ?
C8 H8B 0.9800 . ?
C8 H8C 0.9800 . ?
Si9 O17 1.6168(18) . ?
Si9 O16 1.6176(19) . ?
Si9 O19 1.6209(19) . ?
Si9 C39 1.832(3) . ?
C9 C10 1.543(4) . ?
C9 H9A 0.9900 . ?
C9 H9B 0.9900 . ?
Si10 O20 1.6191(19) . ?
Si10 O16 1.621(2) . ?
Si10 O15 1.6229(18) . ?
Si10 C43 1.845(3) . ?
C10 C12 1.289(9) . ?
C10 C11A 1.401(8) . ?
C10 C12A 1.559(8) . ?
C10 C11 1.684(9) . ?
C10 H10 1.0000 . ?
Si11 O25 1.6197(19) . ?
Si11 O26 1.6205(17) . ?
Si11 O21 1.6233(18) . ?
Si11 C47 1.848(3) . ?
C11 H11A 0.9800 . ?
C11 H11B 0.9800 . ?
C11 H11C 0.9800 . ?
Si12 O24 1.6169(19) . ?
Si12 O25 1.6182(19) . ?
Si12 O22 1.6217(18) . ?
Si12 C51 1.847(3) . ?
C12 H12A 0.9800 . ?
C12 H12B 0.9800 . ?
C12 H12C 0.9800 . ?
Si13 O18 1.615(2) . ?
Si13 O22 1.6198(18) . ?
Si13 O17 1.6211(19) . ?
Si13 C55 1.847(3) . ?
O13 C29 1.453(3) . ?
C13 C14 1.502(10) . ?
C13 C14A 1.640(18) . ?
C13 H13A 0.9900 . ?
C13 H13B 0.9900 . ?
Si14 O18 1.618(2) . ?
Si14 O21 1.6184(19) . ?
Si14 O20 1.6220(19) . ?
Si14 C59 1.847(3) . ?
O14 C32 1.458(3) . ?
C14 C15 1.523(8) . ?
C14 C16 1.54(2) . ?
C14 H14 1.0000 . ?
C15 H15A 0.9800 . ?
C15 H15B 0.9800 . ?
C15 H15C 0.9800 . ?
C16 H16A 0.9800 . ?
C16 H16B 0.9800 . ?
C16 H16C 0.9800 . ?
C17 C18 1.496(5) . ?
C17 H17A 0.9900 . ?
C17 H17B 0.9900 . ?
C18 C19A 1.210(10) . ?
C18 C19 1.454(12) . ?
C18 C20A 1.566(10) . ?
C18 C20 1.618(10) . ?
C18 H18 1.0000 . ?
C19 H19A 0.9800 . ?
C19 H19B 0.9800 . ?
C19 H19C 0.9800 . ?
C20 H20A 0.9800 . ?
C20 H20B 0.9800 . ?
C20 H20C 0.9800 . ?
C21 C22 1.536(4) . ?
C21 H21A 0.9900 . ?
C21 H21B 0.9900 . ?
C22 C24 1.466(6) . ?
C22 C23 1.492(6) . ?
C22 H22 1.0000 . ?
C23 H23A 0.9800 . ?
C23 H23B 0.9800 . ?
C23 H23C 0.9800 . ?
C24 H24A 0.9800 . ?
C24 H24B 0.9800 . ?
C24 H24C 0.9800 . ?
C25 C26 1.526(4) . ?
C25 H25A 0.9900 . ?
C25 H25B 0.9900 . ?
C26 C27 1.524(7) . ?
C26 C28 1.524(5) . ?
C26 H26 1.0000 . ?
C27 H27A 0.9800 . ?
C27 H27B 0.9800 . ?
C27 H27C 0.9800 . ?
C28 H28A 0.9800 . ?
C28 H28B 0.9800 . ?
C28 H28C 0.9800 . ?
C29 C31 1.501(4) . ?
C29 C30 1.518(4) . ?
C29 H28 1.0000 . ?
C30 H30A 0.9800 . ?
C30 H30B 0.9800 . ?
C30 H30C 0.9800 . ?
C31 H31A 0.9800 . ?
C31 H31B 0.9800 . ?
C31 H31C 0.9800 . ?
C32 C34 1.511(4) . ?
C32 C33 1.513(4) . ?
C32 H32 1.0000 . ?
C33 H33A 0.9800 . ?
C33 H33B 0.9800 . ?
C33 H33C 0.9800 . ?
C34 H34A 0.9800 . ?
C34 H34B 0.9800 . ?
C34 H34C 0.9800 . ?
C35 C36A 1.527(8) . ?
C35 C36 1.558(8) . ?
C35 H35A 0.9900 . ?
C35 H35B 0.9900 . ?
C36 C38 1.506(12) . ?
C36 C37 1.530(12) . ?
C36 H36 1.0000 . ?
C37 H37A 0.9800 . ?
C37 H37B 0.9800 . ?
C37 H37C 0.9800 . ?
C38 H38A 0.9800 . ?
C38 H38B 0.9800 . ?
C38 H38C 0.9800 . ?
C39 C40 1.543(5) . ?
C39 H39A 0.9900 . ?
C39 H39B 0.9900 . ?
C40 C41 1.414(8) . ?
C40 C42 1.524(6) . ?
C40 H40 1.0000 . ?
C41 H41A 0.9800 . ?
C41 H41B 0.9800 . ?
C41 H41C 0.9800 . ?
C42 H42A 0.9800 . ?
C42 H29 0.9800 . ?
C42 H42C 0.9800 . ?
C43 C44 1.534(5) . ?
C43 H43A 0.9900 . ?
C43 H43B 0.9900 . ?
C44 C45 1.457(7) . ?
C44 C46 1.533(6) . ?
C44 H44 1.0000 . ?
C45 H45A 0.9800 . ?
C45 H45B 0.9800 . ?
C45 H45C 0.9800 . ?
C46 H46A 0.9800 . ?
C46 H46B 0.9800 . ?
C46 H46C 0.9800 . ?
C47 C48 1.549(4) . ?
C47 H47A 0.9900 . ?
C47 H47B 0.9900 . ?
C48 C49 1.507(6) . ?
C48 C50 1.544(6) . ?
C48 H48 1.0000 . ?
C49 H49A 0.9800 . ?
C49 H49B 0.9800 . ?
C49 H49C 0.9800 . ?
C50 H50A 0.9800 . ?
C50 H50B 0.9800 . ?
C50 H50C 0.9800 . ?
C51 C52 1.516(4) . ?
C51 H51A 0.9900 . ?
C51 H51B 0.9900 . ?
C52 C53 1.467(6) . ?
C52 C54 1.530(5) . ?
C52 H52 1.0000 . ?
C53 H53A 0.9800 . ?
C53 H53B 0.9800 . ?
C53 H53C 0.9800 . ?
C54 H54A 0.9800 . ?
C54 H54B 0.9800 . ?
C54 H54C 0.9800 . ?
C55 C56 1.497(13) . ?
C55 C56A 1.572(13) . ?
C55 H55A 0.9900 . ?
C55 H55B 0.9900 . ?
C56 C57 1.30(2) . ?
C56 C58 1.414(17) . ?
C56 H56 1.0000 . ?
C57 H57A 0.9800 . ?
C57 H57B 0.9800 . ?
C57 H57C 0.9800 . ?
C58 H58A 0.9800 . ?
C58 H58B 0.9800 . ?
C58 H58C 0.9800 . ?
C59 C60A 1.492(10) . ?
C59 C60 1.540(7) . ?
C59 H59A 0.9900 . ?
C59 H59B 0.9900 . ?
C60 C61 1.512(11) . ?
C60 C62 1.530(13) . ?
C60 H60 1.0000 . ?
C61 H61D 0.9800 . ?
C61 H61E 0.9800 . ?
C61 H61F 0.9800 . ?
C62 H62D 0.9800 . ?
C62 H62E 0.9800 . ?
C62 H62F 0.9800 . ?
C11A H11D 0.9800 . ?
C11A H11E 0.9800 . ?
C11A H11F 0.9800 . ?
C12A H12D 0.9800 . ?
C12A H12E 0.9800 . ?
C12A H12F 0.9800 . ?
C14A C16A 1.45(4) . ?
C14A C15A 1.52(2) . ?
C14A H14A 1.0000 . ?
C15A H15D 0.9800 . ?
C15A H15E 0.9800 . ?
C15A H15F 0.9800 . ?
C16A H16D 0.9800 . ?
C16A H16E 0.9800 . ?
C16A H16F 0.9800 . ?
C19A H19D 0.9800 . ?
C19A H19E 0.9800 . ?
C19A H19F 0.9800 . ?
C20A H20D 0.9800 . ?
C20A H20E 0.9800 . ?
C20A H20F 0.9800 . ?
C36A C37A 1.509(11) . ?
C36A C38A 1.517(11) . ?
C36A H36A 1.0000 . ?
C37A H37D 0.9800 . ?
C37A H37E 0.9800 . ?
C37A H37F 0.9800 . ?
C38A H38D 0.9800 . ?
C38A H38E 0.9800 . ?
C38A H38F 0.9800 . ?
C56A C57A 1.075(16) . ?
C56A C58A 1.629(19) . ?
C56A H56A 1.0000 . ?
C57A H57D 0.9800 . ?
C57A H57E 0.9800 . ?
C57A H57F 0.9800 . ?
C58A H58D 0.9800 . ?
C58A H58E 0.9800 . ?
C58A H58F 0.9800 . ?
C60A C62A 1.42(3) . ?
C60A C61A 1.541(16) . ?
C60A H60A 1.0000 . ?
C61A H61A 0.9800 . ?
C61A H61B 0.9800 . ?
C61A H61C 0.9800 . ?
C62A H62A 0.9800 . ?
C62A H62B 0.9800 . ?
C62A H62C 0.9800 . ?
